data_7705681
loop_
_publ_author_name
'Wilson, Daniel W. N.'
'Myers, William K.'
'Goicoechea, Jose M.'

_publ_section_title
;
 Synthesis and decarbonylation chemistry of gallium phosphaketenes.
;
_journal_issue 43
_journal_name_full 'Dalton transactions (Cambridge, England : 2003)'
_journal_page_first 15249
_journal_page_last 15255
_journal_paper_doi 10.1039/d0dt03174g
_journal_volume 49
_journal_year 2020
_chemical_formula_moiety 'C82 H90 Ga2 N6 P2, 2(C4 H10 O)'
_chemical_formula_sum 'C90 H110 Ga2 N6 O2 P2'
_chemical_formula_weight 1509.21
_chemical_name_systematic
;
 [GaP(py){(NDipp)2C12H5}]2*2OEt2
;
_space_group_crystal_system monoclinic
_space_group_IT_number 14
_space_group_name_Hall '-P 2ybc'
_space_group_name_H-M_alt 'P 1 21/c 1'
_atom_sites_solution_hydrogens geom
_audit_creation_method SHELXL-2018/1
_audit_update_record
;
2020-10-05 deposited with the CCDC.	2020-10-13 downloaded from the CCDC.
;
_cell_angle_alpha 90
_cell_angle_beta 111.732(3)
_cell_angle_gamma 90
_cell_formula_units_Z 2
_cell_length_a 12.2300(3)
_cell_length_b 22.2691(4)
_cell_length_c 15.9009(4)
_cell_measurement_reflns_used 17657
_cell_measurement_temperature 150(2)
_cell_measurement_theta_max 29.8310
_cell_measurement_theta_min 3.6850
_cell_volume 4022.83(18)
_computing_cell_refinement 'CrysAlisPro 1.171.38.43b (Rigaku OD, 2015)'
_computing_data_collection 'CrysAlisPro 1.171.38.43b (Rigaku OD, 2015)'
_computing_data_reduction 'CrysAlisPro 1.171.38.43b (Rigaku OD, 2015)'
_computing_structure_refinement 'SHELXL-2018/1 (Sheldrick, 2018)'
_computing_structure_solution 'SHELXT 2018/2 (Sheldrick, 2018)'
_diffrn_ambient_temperature 150(2)
_diffrn_detector_area_resol_mean 10.4102
_diffrn_measured_fraction_theta_full 0.998
_diffrn_measured_fraction_theta_max 0.934
_diffrn_measurement_device_type 'SuperNova, Dual, Cu at zero, Atlas'
_diffrn_measurement_method '\w scans'
_diffrn_radiation_monochromator mirror
_diffrn_radiation_source 'SuperNova (Mo) X-ray Source'
_diffrn_radiation_type MoK\a
_diffrn_radiation_wavelength 0.71073
_diffrn_reflns_av_R_equivalents 0.0456
_diffrn_reflns_av_unetI/netI 0.0444
_diffrn_reflns_Laue_measured_fraction_full 0.998
_diffrn_reflns_Laue_measured_fraction_max 0.934
_diffrn_reflns_limit_h_max 17
_diffrn_reflns_limit_h_min -15
_diffrn_reflns_limit_k_max 31
_diffrn_reflns_limit_k_min -29
_diffrn_reflns_limit_l_max 20
_diffrn_reflns_limit_l_min -22
_diffrn_reflns_number 58229
_diffrn_reflns_point_group_measured_fraction_full 0.998
_diffrn_reflns_point_group_measured_fraction_max 0.934
_diffrn_reflns_theta_full 25.242
_diffrn_reflns_theta_max 30.356
_diffrn_reflns_theta_min 3.289
_exptl_absorpt_coefficient_mu 0.761
_exptl_absorpt_correction_T_max 1.00000
_exptl_absorpt_correction_T_min 0.80829
_exptl_absorpt_correction_type multi-scan
_exptl_absorpt_process_details
;
CrysAlisPro 1.171.38.43b (Rigaku Oxford Diffraction, 2015)
Empirical absorption correction using spherical harmonics,
 implemented in SCALE3 ABSPACK scaling algorithm.
;
_exptl_crystal_colour blue
_exptl_crystal_density_diffrn 1.246
_exptl_crystal_description plate
_exptl_crystal_F_000 1600
_exptl_crystal_size_max 0.450
_exptl_crystal_size_mid 0.400
_exptl_crystal_size_min 0.150
_refine_diff_density_max 0.570
_refine_diff_density_min -0.478
_refine_diff_density_rms 0.068
_refine_ls_extinction_method none
_refine_ls_goodness_of_fit_ref 1.026
_refine_ls_hydrogen_treatment constr
_refine_ls_matrix_type full
_refine_ls_number_parameters 470
_refine_ls_number_reflns 11317
_refine_ls_number_restraints 0
_refine_ls_restrained_S_all 1.026
_refine_ls_R_factor_all 0.0676
_refine_ls_R_factor_gt 0.0413
_refine_ls_shift/su_max 0.001
_refine_ls_shift/su_mean 0.000
_refine_ls_structure_factor_coef Fsqd
_refine_ls_weighting_details 'w=1/[\s^2^(Fo^2^)+(0.0348P)^2^+3.3566P] where P=(Fo^2^+2Fc^2^)/3'
_refine_ls_weighting_scheme calc
_refine_ls_wR_factor_gt 0.0873
_refine_ls_wR_factor_ref 0.0990
_reflns_Friedel_coverage 0.000
_reflns_number_gt 8560
_reflns_number_total 11317
_reflns_threshold_expression 'I > 2\s(I)'
_cod_data_source_file d0dt03174g2.cif
_cod_data_source_block DW275UV_ether
_cod_depositor_comments 'Adding full bibliography for 7705675--7705683.cif.'
_cod_original_sg_symbol_H-M 'P 21/c'
_cod_database_code 7705681
_shelx_shelxl_version_number 2018/1
_shelx_space_group_comment
;
The symmetry employed for this shelxl refinement is uniquely defined
by the following loop, which should always be used as a source of
symmetry information in preference to the above space-group names.
They are only intended as comments.
;
_shelx_estimated_absorpt_t_min 0.726
_shelx_estimated_absorpt_t_max 0.894

loop_
_space_group_symop_operation_xyz
'x, y, z'
'-x, y+1/2, -z+1/2'
'-x, -y, -z'
'x, -y-1/2, z-1/2'

loop_
_atom_site_label
_atom_site_type_symbol
_atom_site_fract_x
_atom_site_fract_y
_atom_site_fract_z
_atom_site_U_iso_or_equiv
_atom_site_adp_type
_atom_site_occupancy
_atom_site_site_symmetry_order
_atom_site_calc_flag
_atom_site_refinement_flags_posn
_atom_site_refinement_flags_adp
_atom_site_refinement_flags_occupancy
_atom_site_disorder_assembly
_atom_site_disorder_group
Ga1 Ga 0.44785(2) 0.38819(2) 0.53815(2) 0.01600(6) Uani 1 1 d . . . . .
P1 P 0.43528(5) 0.47558(2) 0.45337(4) 0.02576(12) Uani 1 1 d . . . . .
N1 N 0.58241(13) 0.34764(7) 0.61974(10) 0.0175(3) Uani 1 1 d . . . . .
N2 N 0.38105(13) 0.31311(6) 0.48518(10) 0.0167(3) Uani 1 1 d . . . . .
C1 C 0.56286(15) 0.28677(8) 0.60084(12) 0.0170(3) Uani 1 1 d . . . . .
C2 C 0.46030(15) 0.26884(8) 0.53258(12) 0.0161(3) Uani 1 1 d . . . . .
C3 C 0.46070(16) 0.20299(8) 0.52601(12) 0.0186(4) Uani 1 1 d . . . . .
C4 C 0.56942(16) 0.18431(8) 0.59292(13) 0.0195(4) Uani 1 1 d . . . . .
C5 C 0.63552(16) 0.23426(8) 0.64124(12) 0.0188(4) Uani 1 1 d . . . . .
C6 C 0.74326(17) 0.22333(9) 0.70839(14) 0.0253(4) Uani 1 1 d . . . . .
H6 H 0.789186 0.255372 0.743354 0.030 Uiso 1 1 calc R U . . .
C7 C 0.78447(19) 0.16306(10) 0.72439(15) 0.0310(5) Uani 1 1 d . . . . .
H7 H 0.859610 0.155610 0.769848 0.037 Uiso 1 1 calc R U . . .
C8 C 0.7205(2) 0.11555(9) 0.67713(15) 0.0310(5) Uani 1 1 d . . . . .
H8 H 0.751529 0.076025 0.689728 0.037 Uiso 1 1 calc R U . . .
C9 C 0.60707(18) 0.12515(8) 0.60884(14) 0.0246(4) Uani 1 1 d . . . . .
C10 C 0.5280(2) 0.08085(9) 0.55486(15) 0.0309(5) Uani 1 1 d . . . . .
H10 H 0.548417 0.039531 0.563307 0.037 Uiso 1 1 calc R U . . .
C11 C 0.4230(2) 0.09785(9) 0.49113(16) 0.0330(5) Uani 1 1 d . . . . .
H11 H 0.371487 0.067587 0.455957 0.040 Uiso 1 1 calc R U . . .
C12 C 0.38677(18) 0.15911(9) 0.47482(14) 0.0257(4) Uani 1 1 d . . . . .
H12 H 0.313078 0.169334 0.429501 0.031 Uiso 1 1 calc R U . . .
C13 C 0.70212(15) 0.36560(8) 0.66780(12) 0.0188(4) Uani 1 1 d . . . . .
C14 C 0.78452(16) 0.36020(8) 0.62570(13) 0.0225(4) Uani 1 1 d . . . . .
C15 C 0.90252(17) 0.37253(9) 0.67706(15) 0.0286(4) Uani 1 1 d . . . . .
H15 H 0.959637 0.368787 0.650001 0.034 Uiso 1 1 calc R U . . .
C16 C 0.93752(18) 0.39006(10) 0.76645(15) 0.0326(5) Uani 1 1 d . . . . .
H16 H 1.018282 0.397682 0.800660 0.039 Uiso 1 1 calc R U . . .
C17 C 0.85526(18) 0.39651(10) 0.80598(15) 0.0308(5) Uani 1 1 d . . . . .
H17 H 0.879977 0.409588 0.867078 0.037 Uiso 1 1 calc R U . . .
C18 C 0.73652(17) 0.38425(8) 0.75832(13) 0.0231(4) Uani 1 1 d . . . . .
C19 C 0.74972(18) 0.34206(10) 0.52724(14) 0.0282(4) Uani 1 1 d . . . . .
H19 H 0.662513 0.335986 0.501719 0.034 Uiso 1 1 calc R U . . .
C20 C 0.7785(3) 0.39219(11) 0.47334(17) 0.0440(6) Uani 1 1 d . . . . .
H20A H 0.742094 0.429699 0.481983 0.066 Uiso 1 1 calc R U . . .
H20B H 0.747924 0.381642 0.408930 0.066 Uiso 1 1 calc R U . . .
H20C H 0.864057 0.397430 0.494497 0.066 Uiso 1 1 calc R U . . .
C21 C 0.8069(2) 0.28358(10) 0.51558(17) 0.0374(5) Uani 1 1 d . . . . .
H21A H 0.892624 0.287001 0.545151 0.056 Uiso 1 1 calc R U . . .
H21B H 0.786166 0.275470 0.450934 0.056 Uiso 1 1 calc R U . . .
H21C H 0.778834 0.250619 0.543135 0.056 Uiso 1 1 calc R U . . .
C22 C 0.64812(18) 0.38992(10) 0.80415(14) 0.0278(4) Uani 1 1 d . . . . .
H22 H 0.575208 0.368327 0.765299 0.033 Uiso 1 1 calc R U . . .
C23 C 0.6146(3) 0.45467(12) 0.8092(2) 0.0526(7) Uani 1 1 d . . . . .
H23A H 0.683739 0.477114 0.848150 0.079 Uiso 1 1 calc R U . . .
H23B H 0.552683 0.456785 0.834300 0.079 Uiso 1 1 calc R U . . .
H23C H 0.585735 0.472166 0.748280 0.079 Uiso 1 1 calc R U . . .
C24 C 0.6897(2) 0.36057(12) 0.89716(17) 0.0445(6) Uani 1 1 d . . . . .
H24A H 0.714327 0.319203 0.892618 0.067 Uiso 1 1 calc R U . . .
H24B H 0.625256 0.360366 0.919748 0.067 Uiso 1 1 calc R U . . .
H24C H 0.756376 0.383237 0.939004 0.067 Uiso 1 1 calc R U . . .
C25 C 0.29299(15) 0.29953(8) 0.39847(12) 0.0174(3) Uani 1 1 d . . . . .
C26 C 0.31375(17) 0.31099(8) 0.31866(13) 0.0218(4) Uani 1 1 d . . . . .
C27 C 0.22437(19) 0.29897(10) 0.23543(14) 0.0302(5) Uani 1 1 d . . . . .
H27 H 0.237127 0.307091 0.181127 0.036 Uiso 1 1 calc R U . . .
C28 C 0.11742(19) 0.27542(10) 0.23057(14) 0.0314(5) Uani 1 1 d . . . . .
H28 H 0.057318 0.267838 0.173294 0.038 Uiso 1 1 calc R U . . .
C30 C 0.09824(17) 0.26299(9) 0.30888(14) 0.0262(4) Uani 1 1 d . . . . .
H30 H 0.025174 0.246153 0.305065 0.031 Uiso 1 1 calc R U . . .
C31 C 0.18447(16) 0.27474(8) 0.39370(13) 0.0202(4) Uani 1 1 d . . . . .
C32 C 0.43246(18) 0.33320(10) 0.32068(14) 0.0280(4) Uani 1 1 d . . . . .
H32 H 0.474034 0.352284 0.381080 0.034 Uiso 1 1 calc R U . . .
C33 C 0.4225(3) 0.38035(12) 0.24853(19) 0.0480(7) Uani 1 1 d . . . . .
H33A H 0.392297 0.361538 0.188568 0.072 Uiso 1 1 calc R U . . .
H33B H 0.500365 0.397595 0.259563 0.072 Uiso 1 1 calc R U . . .
H33C H 0.368600 0.412205 0.251155 0.072 Uiso 1 1 calc R U . . .
C34 C 0.5073(2) 0.28040(12) 0.31276(19) 0.0430(6) Uani 1 1 d . . . . .
H34A H 0.514704 0.251192 0.360655 0.065 Uiso 1 1 calc R U . . .
H34B H 0.585641 0.294830 0.319005 0.065 Uiso 1 1 calc R U . . .
H34C H 0.469717 0.261229 0.253511 0.065 Uiso 1 1 calc R U . . .
C35 C 0.15873(17) 0.26392(9) 0.47875(13) 0.0242(4) Uani 1 1 d . . . . .
H35 H 0.235669 0.258982 0.530420 0.029 Uiso 1 1 calc R U . . .
C36 C 0.09749(19) 0.31921(10) 0.49775(15) 0.0329(5) Uani 1 1 d . . . . .
H36A H 0.145880 0.354868 0.501109 0.049 Uiso 1 1 calc R U . . .
H36B H 0.086790 0.313931 0.555414 0.049 Uiso 1 1 calc R U . . .
H36C H 0.020526 0.324273 0.448919 0.049 Uiso 1 1 calc R U . . .
C37 C 0.0850(2) 0.20742(11) 0.47407(16) 0.0365(5) Uani 1 1 d . . . . .
H37A H 0.007454 0.212039 0.425833 0.055 Uiso 1 1 calc R U . . .
H37B H 0.075622 0.201678 0.532117 0.055 Uiso 1 1 calc R U . . .
H37C H 0.124970 0.172439 0.461263 0.055 Uiso 1 1 calc R U . . .
N3 N 0.35816(14) 0.40537(7) 0.62397(11) 0.0218(3) Uani 1 1 d . . . . .
C38 C 0.3174(2) 0.45949(10) 0.63391(16) 0.0367(5) Uani 1 1 d . . . . .
H38 H 0.330917 0.492369 0.600919 0.044 Uiso 1 1 calc R U . . .
C39 C 0.2570(2) 0.46933(14) 0.6899(2) 0.0524(7) Uani 1 1 d . . . . .
H39 H 0.227873 0.508198 0.694643 0.063 Uiso 1 1 calc R U . . .
C40 C 0.2392(2) 0.42228(15) 0.73890(19) 0.0529(8) Uani 1 1 d . . . . .
H40 H 0.198076 0.428138 0.778554 0.063 Uiso 1 1 calc R U . . .
C41 C 0.2817(2) 0.36653(13) 0.72985(17) 0.0447(6) Uani 1 1 d . . . . .
H41 H 0.270594 0.333286 0.763281 0.054 Uiso 1 1 calc R U . . .
C42 C 0.34059(19) 0.35959(10) 0.67163(14) 0.0293(4) Uani 1 1 d . . . . .
H42 H 0.369640 0.320994 0.665165 0.035 Uiso 1 1 calc R U . . .
O1S O 1.0257(2) 0.53112(10) 0.77066(17) 0.0674(6) Uani 1 1 d . . . . .
C1S C 0.9560(3) 0.53003(15) 0.6103(3) 0.0858(13) Uani 1 1 d . . . . .
H1S1 H 1.020364 0.555869 0.609326 0.129 Uiso 1 1 calc R U . . .
H1S2 H 0.886395 0.536761 0.555319 0.129 Uiso 1 1 calc R U . . .
H1S3 H 0.980040 0.487876 0.613061 0.129 Uiso 1 1 calc R U . . .
C2S C 0.9272(3) 0.54467(15) 0.6915(4) 0.0916(15) Uani 1 1 d . . . . .
H2S1 H 0.907372 0.587798 0.690963 0.110 Uiso 1 1 calc R U . . .
H2S2 H 0.858334 0.520903 0.690433 0.110 Uiso 1 1 calc R U . . .
C3S C 1.0106(6) 0.5448(2) 0.8536(4) 0.130(2) Uani 1 1 d . . . . .
H3S1 H 0.933975 0.529034 0.851743 0.156 Uiso 1 1 calc R U . . .
H3S2 H 1.011252 0.588813 0.862256 0.156 Uiso 1 1 calc R U . . .
C4S C 1.1116(6) 0.5157(3) 0.9325(3) 0.163(3) Uani 1 1 d . . . . .
H4S1 H 1.111928 0.472283 0.922473 0.245 Uiso 1 1 calc R U . . .
H4S2 H 1.100265 0.523410 0.989386 0.245 Uiso 1 1 calc R U . . .
H4S3 H 1.186789 0.532885 0.935723 0.245 Uiso 1 1 calc R U . . .

loop_
_atom_site_aniso_label
_atom_site_aniso_U_11
_atom_site_aniso_U_22
_atom_site_aniso_U_33
_atom_site_aniso_U_23
_atom_site_aniso_U_13
_atom_site_aniso_U_12
Ga1 0.01629(10) 0.01355(9) 0.01749(10) 0.00002(7) 0.00546(7) 0.00025(7)
P1 0.0295(3) 0.0193(2) 0.0221(3) 0.00397(19) 0.0021(2) -0.00435(19)
N1 0.0144(7) 0.0164(7) 0.0192(7) -0.0006(6) 0.0034(6) -0.0004(5)
N2 0.0178(7) 0.0135(7) 0.0165(7) -0.0015(5) 0.0036(6) -0.0003(5)
C1 0.0181(9) 0.0161(8) 0.0173(8) 0.0010(7) 0.0070(7) 0.0007(6)
C2 0.0181(9) 0.0150(8) 0.0159(8) -0.0001(6) 0.0071(7) 0.0002(6)
C3 0.0229(9) 0.0156(8) 0.0194(9) -0.0003(7) 0.0103(7) 0.0010(7)
C4 0.0215(9) 0.0194(9) 0.0202(9) 0.0018(7) 0.0108(7) 0.0027(7)
C5 0.0194(9) 0.0185(8) 0.0200(9) 0.0029(7) 0.0093(7) 0.0028(7)
C6 0.0221(10) 0.0250(10) 0.0268(10) 0.0037(8) 0.0069(8) 0.0024(7)
C7 0.0259(11) 0.0316(11) 0.0319(11) 0.0106(9) 0.0064(9) 0.0096(8)
C8 0.0370(12) 0.0222(10) 0.0350(12) 0.0096(9) 0.0148(10) 0.0111(8)
C9 0.0324(11) 0.0186(9) 0.0264(10) 0.0042(7) 0.0149(9) 0.0050(7)
C10 0.0428(13) 0.0148(9) 0.0366(12) 0.0017(8) 0.0164(10) 0.0047(8)
C11 0.0438(13) 0.0164(9) 0.0373(12) -0.0074(8) 0.0133(10) -0.0043(8)
C12 0.0292(11) 0.0207(9) 0.0251(10) -0.0029(8) 0.0076(8) -0.0004(8)
C13 0.0161(9) 0.0157(8) 0.0207(9) 0.0009(7) 0.0024(7) -0.0008(6)
C14 0.0189(9) 0.0216(9) 0.0250(10) 0.0018(7) 0.0059(8) 0.0005(7)
C15 0.0193(10) 0.0323(11) 0.0334(11) 0.0029(9) 0.0088(9) -0.0006(8)
C16 0.0180(10) 0.0399(12) 0.0314(11) 0.0008(10) -0.0007(8) -0.0068(9)
C17 0.0274(11) 0.0349(12) 0.0230(10) -0.0039(8) 0.0010(8) -0.0057(8)
C18 0.0236(9) 0.0203(9) 0.0223(9) 0.0003(7) 0.0049(8) -0.0015(7)
C19 0.0194(10) 0.0400(12) 0.0252(10) -0.0032(9) 0.0084(8) 0.0006(8)
C20 0.0629(17) 0.0401(13) 0.0346(13) 0.0084(11) 0.0246(12) 0.0149(12)
C21 0.0435(14) 0.0338(12) 0.0413(13) -0.0064(10) 0.0233(11) -0.0050(10)
C22 0.0284(10) 0.0333(11) 0.0199(9) -0.0048(8) 0.0069(8) -0.0023(8)
C23 0.0694(19) 0.0423(14) 0.0582(18) 0.0084(13) 0.0377(15) 0.0187(13)
C24 0.0504(15) 0.0483(15) 0.0365(13) 0.0100(11) 0.0181(12) -0.0020(12)
C25 0.0183(9) 0.0159(8) 0.0170(8) -0.0013(7) 0.0055(7) 0.0019(6)
C26 0.0236(10) 0.0227(9) 0.0199(9) -0.0026(7) 0.0090(8) -0.0012(7)
C27 0.0344(12) 0.0391(12) 0.0171(9) -0.0019(8) 0.0093(9) -0.0041(9)
C28 0.0273(11) 0.0427(12) 0.0175(10) -0.0051(9) 0.0004(8) -0.0025(9)
C30 0.0197(9) 0.0318(11) 0.0248(10) -0.0034(8) 0.0055(8) -0.0033(8)
C31 0.0195(9) 0.0206(9) 0.0201(9) -0.0010(7) 0.0068(7) 0.0010(7)
C32 0.0304(11) 0.0347(11) 0.0228(10) -0.0080(8) 0.0144(9) -0.0096(9)
C33 0.0563(17) 0.0489(15) 0.0481(16) 0.0055(12) 0.0300(14) -0.0121(12)
C34 0.0314(12) 0.0507(15) 0.0539(16) -0.0098(12) 0.0239(12) -0.0031(11)
C35 0.0207(9) 0.0305(10) 0.0207(9) -0.0016(8) 0.0070(8) -0.0047(8)
C36 0.0299(11) 0.0429(13) 0.0286(11) -0.0032(9) 0.0141(9) 0.0022(9)
C37 0.0397(13) 0.0415(13) 0.0317(12) -0.0023(10) 0.0172(10) -0.0160(10)
N3 0.0196(8) 0.0228(8) 0.0216(8) -0.0027(6) 0.0060(7) 0.0020(6)
C38 0.0446(14) 0.0303(11) 0.0387(13) -0.0020(10) 0.0194(11) 0.0122(10)
C39 0.0543(17) 0.0577(17) 0.0529(17) -0.0129(14) 0.0287(14) 0.0170(13)
C40 0.0402(15) 0.088(2) 0.0405(15) -0.0216(15) 0.0264(12) -0.0063(14)
C41 0.0458(15) 0.0640(17) 0.0291(12) -0.0057(12) 0.0195(11) -0.0182(13)
C42 0.0334(11) 0.0307(11) 0.0240(10) -0.0019(8) 0.0111(9) -0.0060(9)
O1S 0.0645(14) 0.0607(13) 0.0881(17) -0.0280(12) 0.0411(13) -0.0284(11)
C1S 0.079(3) 0.051(2) 0.086(3) 0.0210(19) -0.017(2) -0.0107(18)
C2S 0.055(2) 0.0395(17) 0.188(5) 0.025(2) 0.053(3) 0.0058(15)
C3S 0.198(6) 0.091(3) 0.169(5) -0.066(4) 0.148(5) -0.077(4)
C4S 0.220(7) 0.218(7) 0.071(3) -0.071(4) 0.075(4) -0.156(6)

loop_
_atom_type_symbol
_atom_type_description
_atom_type_scat_dispersion_real
_atom_type_scat_dispersion_imag
_atom_type_scat_source
C C 0.0033 0.0016 'International Tables Vol C Tables 4.2.6.8 and 6.1.1.4'
H H 0.0000 0.0000 'International Tables Vol C Tables 4.2.6.8 and 6.1.1.4'
N N 0.0061 0.0033 'International Tables Vol C Tables 4.2.6.8 and 6.1.1.4'
O O 0.0106 0.0060 'International Tables Vol C Tables 4.2.6.8 and 6.1.1.4'
P P 0.1023 0.0942 'International Tables Vol C Tables 4.2.6.8 and 6.1.1.4'
Ga Ga 0.2307 1.6083 'International Tables Vol C Tables 4.2.6.8 and 6.1.1.4'

loop_
_geom_angle_atom_site_label_1
_geom_angle_atom_site_label_2
_geom_angle_atom_site_label_3
_geom_angle
_geom_angle_site_symmetry_1
_geom_angle_site_symmetry_3
_geom_angle_publ_flag
N1 Ga1 N2 90.35(6) . . ?
N1 Ga1 N3 99.96(6) . . ?
N2 Ga1 N3 101.93(6) . . ?
N1 Ga1 P1 130.00(5) . . ?
N2 Ga1 P1 123.15(5) . . ?
N3 Ga1 P1 106.68(5) . . ?
P1 P1 Ga1 99.04(3) 3_666 . ?
C1 N1 C13 116.54(14) . . ?
C1 N1 Ga1 106.20(11) . . ?
C13 N1 Ga1 133.22(12) . . ?
C2 N2 C25 119.75(14) . . ?
C2 N2 Ga1 106.39(11) . . ?
C25 N2 Ga1 130.85(12) . . ?
C2 C1 N1 119.07(15) . . ?
C2 C1 C5 109.95(15) . . ?
N1 C1 C5 130.97(16) . . ?
C1 C2 N2 117.98(15) . . ?
C1 C2 C3 108.58(15) . . ?
N2 C2 C3 133.45(16) . . ?
C12 C3 C4 117.54(17) . . ?
C12 C3 C2 137.08(18) . . ?
C4 C3 C2 105.38(15) . . ?
C9 C4 C5 124.08(18) . . ?
C9 C4 C3 124.68(18) . . ?
C5 C4 C3 111.24(16) . . ?
C6 C5 C4 118.07(17) . . ?
C6 C5 C1 137.08(18) . . ?
C4 C5 C1 104.85(15) . . ?
C5 C6 C7 118.65(19) . . ?
C5 C6 H6 120.7 . . ?
C7 C6 H6 120.7 . . ?
C8 C7 C6 122.69(19) . . ?
C8 C7 H7 118.7 . . ?
C6 C7 H7 118.7 . . ?
C7 C8 C9 120.06(18) . . ?
C7 C8 H8 120.0 . . ?
C9 C8 H8 120.0 . . ?
C4 C9 C10 116.22(18) . . ?
C4 C9 C8 116.41(18) . . ?
C10 C9 C8 127.36(18) . . ?
C11 C10 C9 119.90(18) . . ?
C11 C10 H10 120.0 . . ?
C9 C10 H10 120.0 . . ?
C10 C11 C12 122.95(19) . . ?
C10 C11 H11 118.5 . . ?
C12 C11 H11 118.5 . . ?
C3 C12 C11 118.68(19) . . ?
C3 C12 H12 120.7 . . ?
C11 C12 H12 120.7 . . ?
C18 C13 C14 121.17(17) . . ?
C18 C13 N1 119.19(16) . . ?
C14 C13 N1 119.49(16) . . ?
C15 C14 C13 118.17(18) . . ?
C15 C14 C19 119.33(18) . . ?
C13 C14 C19 122.50(17) . . ?
C16 C15 C14 121.11(19) . . ?
C16 C15 H15 119.4 . . ?
C14 C15 H15 119.4 . . ?
C17 C16 C15 119.95(19) . . ?
C17 C16 H16 120.0 . . ?
C15 C16 H16 120.0 . . ?
C16 C17 C18 121.4(2) . . ?
C16 C17 H17 119.3 . . ?
C18 C17 H17 119.3 . . ?
C17 C18 C13 118.14(19) . . ?
C17 C18 C22 120.47(18) . . ?
C13 C18 C22 121.38(17) . . ?
C14 C19 C21 112.81(18) . . ?
C14 C19 C20 110.48(18) . . ?
C21 C19 C20 110.21(18) . . ?
C14 C19 H19 107.7 . . ?
C21 C19 H19 107.7 . . ?
C20 C19 H19 107.7 . . ?
C19 C20 H20A 109.5 . . ?
C19 C20 H20B 109.5 . . ?
H20A C20 H20B 109.5 . . ?
C19 C20 H20C 109.5 . . ?
H20A C20 H20C 109.5 . . ?
H20B C20 H20C 109.5 . . ?
C19 C21 H21A 109.5 . . ?
C19 C21 H21B 109.5 . . ?
H21A C21 H21B 109.5 . . ?
C19 C21 H21C 109.5 . . ?
H21A C21 H21C 109.5 . . ?
H21B C21 H21C 109.5 . . ?
C23 C22 C18 111.14(19) . . ?
C23 C22 C24 111.0(2) . . ?
C18 C22 C24 112.96(18) . . ?
C23 C22 H22 107.1 . . ?
C18 C22 H22 107.1 . . ?
C24 C22 H22 107.1 . . ?
C22 C23 H23A 109.5 . . ?
C22 C23 H23B 109.5 . . ?
H23A C23 H23B 109.5 . . ?
C22 C23 H23C 109.5 . . ?
H23A C23 H23C 109.5 . . ?
H23B C23 H23C 109.5 . . ?
C22 C24 H24A 109.5 . . ?
C22 C24 H24B 109.5 . . ?
H24A C24 H24B 109.5 . . ?
C22 C24 H24C 109.5 . . ?
H24A C24 H24C 109.5 . . ?
H24B C24 H24C 109.5 . . ?
C26 C25 C31 120.13(17) . . ?
C26 C25 N2 120.50(16) . . ?
C31 C25 N2 119.37(16) . . ?
C27 C26 C25 118.77(18) . . ?
C27 C26 C32 119.23(17) . . ?
C25 C26 C32 121.94(17) . . ?
C28 C27 C26 121.19(19) . . ?
C28 C27 H27 119.4 . . ?
C26 C27 H27 119.4 . . ?
C30 C28 C27 119.94(19) . . ?
C30 C28 H28 120.0 . . ?
C27 C28 H28 120.0 . . ?
C28 C30 C31 121.01(19) . . ?
C28 C30 H30 119.5 . . ?
C31 C30 H30 119.5 . . ?
C30 C31 C25 118.94(17) . . ?
C30 C31 C35 119.99(17) . . ?
C25 C31 C35 120.99(16) . . ?
C26 C32 C34 110.18(17) . . ?
C26 C32 C33 113.43(19) . . ?
C34 C32 C33 110.59(19) . . ?
C26 C32 H32 107.5 . . ?
C34 C32 H32 107.5 . . ?
C33 C32 H32 107.5 . . ?
C32 C33 H33A 109.5 . . ?
C32 C33 H33B 109.5 . . ?
H33A C33 H33B 109.5 . . ?
C32 C33 H33C 109.5 . . ?
H33A C33 H33C 109.5 . . ?
H33B C33 H33C 109.5 . . ?
C32 C34 H34A 109.5 . . ?
C32 C34 H34B 109.5 . . ?
H34A C34 H34B 109.5 . . ?
C32 C34 H34C 109.5 . . ?
H34A C34 H34C 109.5 . . ?
H34B C34 H34C 109.5 . . ?
C31 C35 C36 109.08(16) . . ?
C31 C35 C37 113.54(17) . . ?
C36 C35 C37 110.39(18) . . ?
C31 C35 H35 107.9 . . ?
C36 C35 H35 107.9 . . ?
C37 C35 H35 107.9 . . ?
C35 C36 H36A 109.5 . . ?
C35 C36 H36B 109.5 . . ?
H36A C36 H36B 109.5 . . ?
C35 C36 H36C 109.5 . . ?
H36A C36 H36C 109.5 . . ?
H36B C36 H36C 109.5 . . ?
C35 C37 H37A 109.5 . . ?
C35 C37 H37B 109.5 . . ?
H37A C37 H37B 109.5 . . ?
C35 C37 H37C 109.5 . . ?
H37A C37 H37C 109.5 . . ?
H37B C37 H37C 109.5 . . ?
C42 N3 C38 118.47(19) . . ?
C42 N3 Ga1 117.86(14) . . ?
C38 N3 Ga1 123.67(15) . . ?
N3 C38 C39 122.4(2) . . ?
N3 C38 H38 118.8 . . ?
C39 C38 H38 118.8 . . ?
C38 C39 C40 119.0(2) . . ?
C38 C39 H39 120.5 . . ?
C40 C39 H39 120.5 . . ?
C39 C40 C41 119.0(2) . . ?
C39 C40 H40 120.5 . . ?
C41 C40 H40 120.5 . . ?
C40 C41 C42 119.0(2) . . ?
C40 C41 H41 120.5 . . ?
C42 C41 H41 120.5 . . ?
N3 C42 C41 122.1(2) . . ?
N3 C42 H42 119.0 . . ?
C41 C42 H42 119.0 . . ?
C2S O1S C3S 114.6(4) . . ?
C2S C1S H1S1 109.5 . . ?
C2S C1S H1S2 109.5 . . ?
H1S1 C1S H1S2 109.5 . . ?
C2S C1S H1S3 109.5 . . ?
H1S1 C1S H1S3 109.5 . . ?
H1S2 C1S H1S3 109.5 . . ?
O1S C2S C1S 109.1(3) . . ?
O1S C2S H2S1 109.9 . . ?
C1S C2S H2S1 109.9 . . ?
O1S C2S H2S2 109.9 . . ?
C1S C2S H2S2 109.9 . . ?
H2S1 C2S H2S2 108.3 . . ?
O1S C3S C4S 108.8(4) . . ?
O1S C3S H3S1 109.9 . . ?
C4S C3S H3S1 109.9 . . ?
O1S C3S H3S2 109.9 . . ?
C4S C3S H3S2 109.9 . . ?
H3S1 C3S H3S2 108.3 . . ?
C3S C4S H4S1 109.5 . . ?
C3S C4S H4S2 109.5 . . ?
H4S1 C4S H4S2 109.5 . . ?
C3S C4S H4S3 109.5 . . ?
H4S1 C4S H4S3 109.5 . . ?
H4S2 C4S H4S3 109.5 . . ?

loop_
_geom_bond_atom_site_label_1
_geom_bond_atom_site_label_2
_geom_bond_distance
_geom_bond_site_symmetry_2
_geom_bond_publ_flag
Ga1 N1 1.9041(15) . ?
Ga1 N2 1.9138(14) . ?
Ga1 N3 2.0785(16) . ?
Ga1 P1 2.3399(5) . ?
P1 P1 2.0370(10) 3_666 ?
N1 C1 1.390(2) . ?
N1 C13 1.435(2) . ?
N2 C2 1.392(2) . ?
N2 C25 1.433(2) . ?
C1 C2 1.379(2) . ?
C1 C5 1.465(2) . ?
C2 C3 1.470(2) . ?
C3 C12 1.375(3) . ?
C3 C4 1.423(3) . ?
C4 C9 1.388(2) . ?
C4 C5 1.422(3) . ?
C5 C6 1.376(3) . ?
C6 C7 1.423(3) . ?
C6 H6 0.9500 . ?
C7 C8 1.364(3) . ?
C7 H7 0.9500 . ?
C8 C9 1.426(3) . ?
C8 H8 0.9500 . ?
C9 C10 1.425(3) . ?
C10 C11 1.362(3) . ?
C10 H10 0.9500 . ?
C11 C12 1.428(3) . ?
C11 H11 0.9500 . ?
C12 H12 0.9500 . ?
C13 C18 1.405(3) . ?
C13 C14 1.406(3) . ?
C14 C15 1.397(3) . ?
C14 C19 1.517(3) . ?
C15 C16 1.380(3) . ?
C15 H15 0.9500 . ?
C16 C17 1.377(3) . ?
C16 H16 0.9500 . ?
C17 C18 1.394(3) . ?
C17 H17 0.9500 . ?
C18 C22 1.516(3) . ?
C19 C21 1.522(3) . ?
C19 C20 1.526(3) . ?
C19 H19 1.0000 . ?
C20 H20A 0.9800 . ?
C20 H20B 0.9800 . ?
C20 H20C 0.9800 . ?
C21 H21A 0.9800 . ?
C21 H21B 0.9800 . ?
C21 H21C 0.9800 . ?
C22 C23 1.509(3) . ?
C22 C24 1.522(3) . ?
C22 H22 1.0000 . ?
C23 H23A 0.9800 . ?
C23 H23B 0.9800 . ?
C23 H23C 0.9800 . ?
C24 H24A 0.9800 . ?
C24 H24B 0.9800 . ?
C24 H24C 0.9800 . ?
C25 C26 1.407(3) . ?
C25 C31 1.413(3) . ?
C26 C27 1.395(3) . ?
C26 C32 1.523(3) . ?
C27 C28 1.385(3) . ?
C27 H27 0.9500 . ?
C28 C30 1.378(3) . ?
C28 H28 0.9500 . ?
C30 C31 1.395(3) . ?
C30 H30 0.9500 . ?
C31 C35 1.517(3) . ?
C32 C34 1.524(3) . ?
C32 C33 1.527(3) . ?
C32 H32 1.0000 . ?
C33 H33A 0.9800 . ?
C33 H33B 0.9800 . ?
C33 H33C 0.9800 . ?
C34 H34A 0.9800 . ?
C34 H34B 0.9800 . ?
C34 H34C 0.9800 . ?
C35 C36 1.528(3) . ?
C35 C37 1.533(3) . ?
C35 H35 1.0000 . ?
C36 H36A 0.9800 . ?
C36 H36B 0.9800 . ?
C36 H36C 0.9800 . ?
C37 H37A 0.9800 . ?
C37 H37B 0.9800 . ?
C37 H37C 0.9800 . ?
N3 C42 1.334(3) . ?
N3 C38 1.336(3) . ?
C38 C39 1.368(3) . ?
C38 H38 0.9500 . ?
C39 C40 1.371(4) . ?
C39 H39 0.9500 . ?
C40 C41 1.374(4) . ?
C40 H40 0.9500 . ?
C41 C42 1.376(3) . ?
C41 H41 0.9500 . ?
C42 H42 0.9500 . ?
O1S C2S 1.415(5) . ?
O1S C3S 1.431(5) . ?
C1S C2S 1.494(6) . ?
C1S H1S1 0.9800 . ?
C1S H1S2 0.9800 . ?
C1S H1S3 0.9800 . ?
C2S H2S1 0.9900 . ?
C2S H2S2 0.9900 . ?
C3S C4S 1.539(9) . ?
C3S H3S1 0.9900 . ?
C3S H3S2 0.9900 . ?
C4S H4S1 0.9800 . ?
C4S H4S2 0.9800 . ?
C4S H4S3 0.9800 . ?
